data_1543821
loop_
_publ_author_name
'Zhou, Shuguang'
'Wang, Jinhu'
'Zhang, Feifei'
'Song, Chao'
'Zhu, Jin'

_publ_section_title
;
 A Versatile, Traceless C-H Activation-Based Approach for the Synthesis of
 Heterocycles.
;
_journal_issue 10
_journal_name_full 'Organic letters'
_journal_page_first 2427
_journal_page_last 2430
_journal_paper_doi 10.1021/acs.orglett.6b00949
_journal_volume 18
_journal_year 2016
_chemical_formula_sum 'C12 H15 N O3'
_chemical_formula_weight 221.25
_chemical_name_systematic
; 
 ? 
;
_space_group_IT_number 14
_symmetry_cell_setting monoclinic
_symmetry_space_group_name_Hall '-P 2ybc'
_symmetry_space_group_name_H-M 'P 1 21/c 1'
_atom_sites_solution_hydrogens geom
_atom_sites_solution_primary direct
_atom_sites_solution_secondary difmap
_audit_creation_method SHELXL-97
_cell_angle_alpha 90.00
_cell_angle_beta 107.90(3)
_cell_angle_gamma 90.00
_cell_formula_units_Z 4
_cell_length_a 14.736(3)
_cell_length_b 5.8810(12)
_cell_length_c 14.065(3)
_cell_measurement_reflns_used 25
_cell_measurement_temperature 293(2)
_cell_measurement_theta_max 13
_cell_measurement_theta_min 9
_cell_volume 1159.9(5)
_computing_structure_refinement 'SHELXL-97 (Sheldrick, 1997)'
_computing_structure_solution 'SHELXS-97 (Sheldrick, 1990)'
_diffrn_ambient_temperature 293(2)
_diffrn_measured_fraction_theta_full 0.999
_diffrn_measured_fraction_theta_max 0.999
_diffrn_measurement_device_type 'Nonius CAD4'
_diffrn_measurement_method \w/2\q
_diffrn_radiation_monochromator graphite
_diffrn_radiation_source 'fine-focus sealed tube'
_diffrn_radiation_type MoK\a
_diffrn_radiation_wavelength 0.71073
_diffrn_reflns_av_R_equivalents 0.0418
_diffrn_reflns_av_sigmaI/netI 0.0264
_diffrn_reflns_limit_h_max 17
_diffrn_reflns_limit_h_min 0
_diffrn_reflns_limit_k_max 7
_diffrn_reflns_limit_k_min 0
_diffrn_reflns_limit_l_max 16
_diffrn_reflns_limit_l_min -16
_diffrn_reflns_number 2206
_diffrn_reflns_theta_full 25.37
_diffrn_reflns_theta_max 25.37
_diffrn_reflns_theta_min 1.45
_diffrn_standards_decay_% 1
_diffrn_standards_interval_count 200
_diffrn_standards_interval_time 2h
_diffrn_standards_number 3
_exptl_absorpt_coefficient_mu 0.091
_exptl_absorpt_correction_T_max 0.9909
_exptl_absorpt_correction_T_min 0.9732
_exptl_absorpt_correction_type none
_exptl_crystal_density_diffrn 1.267
_exptl_crystal_density_method 'not measured'
_exptl_crystal_description block
_exptl_crystal_F_000 472
_exptl_crystal_size_max 0.30
_exptl_crystal_size_mid 0.20
_exptl_crystal_size_min 0.10
_refine_diff_density_max 0.343
_refine_diff_density_min -0.197
_refine_diff_density_rms 0.049
_refine_ls_extinction_coef 0.135(11)
_refine_ls_extinction_expression Fc^*^=kFc[1+0.001xFc^2^\l^3^/sin(2\q)]^-1/4^
_refine_ls_extinction_method SHELXL
_refine_ls_goodness_of_fit_ref 1.004
_refine_ls_hydrogen_treatment constr
_refine_ls_matrix_type full
_refine_ls_number_parameters 146
_refine_ls_number_reflns 2120
_refine_ls_number_restraints 0
_refine_ls_restrained_S_all 1.004
_refine_ls_R_factor_all 0.0772
_refine_ls_R_factor_gt 0.0566
_refine_ls_shift/su_max 0.000
_refine_ls_shift/su_mean 0.000
_refine_ls_structure_factor_coef Fsqd
_refine_ls_weighting_details 'calc w=1/[\s^2^(Fo^2^)+(0.1000P)^2^+0.2600P] where P=(Fo^2^+2Fc^2^)/3'
_refine_ls_weighting_scheme calc
_refine_ls_wR_factor_gt 0.1460
_refine_ls_wR_factor_ref 0.1649
_reflns_number_gt 1549
_reflns_number_total 2120
_reflns_threshold_expression >2sigma(I)
_cod_data_source_file ol6b00949_si_005.cif
_cod_data_source_block b
_cod_depositor_comments
;
The following automatic conversions were performed:

'_symmetry_cell_setting' value 'Monoclinic' changed to 'monoclinic'
according to
/usr/data/users/saulius/crontab/automatic-downloads/current/ACS/lib/dictionaries/cif_core.dic
dictionary named 'cif_core.dic' version 2.4.2 from 2011-04-26.

Automatic conversion script
Id: cif_fix_values 4268 2015-11-12 08:31:59Z antanas 
;
_cod_original_cell_volume 1159.9(4)
_cod_original_sg_symbol_H-M P21/C
_cod_database_code 1543821

loop_
_symmetry_equiv_pos_as_xyz
'x, y, z'
'-x, y+1/2, -z+1/2'
'-x, -y, -z'
'x, -y-1/2, z-1/2'

loop_
_atom_site_label
_atom_site_type_symbol
_atom_site_fract_x
_atom_site_fract_y
_atom_site_fract_z
_atom_site_U_iso_or_equiv
_atom_site_adp_type
_atom_site_occupancy
_atom_site_symmetry_multiplicity
_atom_site_calc_flag
_atom_site_refinement_flags
N N 0.27550(15) 0.5903(4) 0.16260(15) 0.0670(6) Uani 1 1 d .
H0A H 0.3232 0.5049 0.1636 0.080 Uiso 1 1 calc R
O1 O 0.06371(11) 0.4213(3) 0.42149(13) 0.0645(5) Uani 1 1 d .
C1 C 0.20034(14) 0.3260(4) 0.36517(15) 0.0472(5) Uani 1 1 d .
H1A H 0.2187 0.2088 0.4115 0.057 Uiso 1 1 calc R
O2 O 0.46989(11) -0.2651(3) 0.40395(12) 0.0592(5) Uani 1 1 d .
C2 C 0.11978(14) 0.4504(4) 0.36056(16) 0.0499(6) Uani 1 1 d .
O3 O 0.52222(11) 0.0309(3) 0.33617(13) 0.0619(5) Uani 1 1 d .
C3 C 0.09246(16) 0.6237(4) 0.29050(18) 0.0593(6) Uani 1 1 d .
H3A H 0.0385 0.7094 0.2870 0.071 Uiso 1 1 calc R
C4 C 0.14376(16) 0.6704(4) 0.22650(18) 0.0606(7) Uani 1 1 d .
H4A H 0.1235 0.7866 0.1799 0.073 Uiso 1 1 calc R
C5 C 0.22621(15) 0.5470(4) 0.22954(16) 0.0511(6) Uani 1 1 d .
C6 C 0.25538(14) 0.3716(3) 0.30178(15) 0.0447(5) Uani 1 1 d .
C7 C 0.0841(2) 0.2347(5) 0.4881(2) 0.0750(8) Uani 1 1 d .
H7A H 0.0401 0.2334 0.5262 0.112 Uiso 1 1 calc R
H7B H 0.1480 0.2481 0.5324 0.112 Uiso 1 1 calc R
H7C H 0.0780 0.0958 0.4507 0.112 Uiso 1 1 calc R
C8 C 0.2502(2) 0.7737(5) 0.0907(2) 0.0727(8) Uani 1 1 d .
H8A H 0.2932 0.7748 0.0515 0.109 Uiso 1 1 calc R
H8B H 0.2545 0.9160 0.1253 0.109 Uiso 1 1 calc R
H8C H 0.1862 0.7520 0.0477 0.109 Uiso 1 1 calc R
C9 C 0.34281(14) 0.2449(4) 0.31189(15) 0.0452(5) Uani 1 1 d .
H9A H 0.3869 0.3143 0.2861 0.054 Uiso 1 1 calc R
C10 C 0.36711(15) 0.0416(4) 0.35365(15) 0.0478(5) Uani 1 1 d .
H10A H 0.3242 -0.0381 0.3777 0.057 Uiso 1 1 calc R
C11 C 0.46020(15) -0.0581(4) 0.36227(14) 0.0441(5) Uani 1 1 d .
C12 C 0.55835(17) -0.3821(4) 0.41426(17) 0.0601(7) Uani 1 1 d .
H12A H 0.5575 -0.5273 0.4452 0.090 Uiso 1 1 calc R
H12B H 0.6105 -0.2932 0.4550 0.090 Uiso 1 1 calc R
H12C H 0.5659 -0.4037 0.3495 0.090 Uiso 1 1 calc R

loop_
_atom_site_aniso_label
_atom_site_aniso_U_11
_atom_site_aniso_U_22
_atom_site_aniso_U_33
_atom_site_aniso_U_23
_atom_site_aniso_U_13
_atom_site_aniso_U_12
N 0.0607(12) 0.0724(14) 0.0664(13) 0.0266(11) 0.0175(10) 0.0089(10)
O1 0.0509(9) 0.0682(11) 0.0781(11) 0.0046(9) 0.0255(8) 0.0072(8)
C1 0.0427(11) 0.0446(11) 0.0491(11) 0.0006(10) 0.0066(9) 0.0017(9)
O2 0.0612(10) 0.0542(10) 0.0666(10) 0.0185(8) 0.0262(8) 0.0172(7)
C2 0.0363(10) 0.0521(13) 0.0577(12) -0.0073(10) 0.0089(9) -0.0015(9)
O3 0.0555(9) 0.0563(10) 0.0799(11) 0.0105(9) 0.0295(8) 0.0092(8)
C3 0.0436(12) 0.0521(14) 0.0746(15) 0.0020(12) 0.0069(11) 0.0091(10)
C4 0.0505(13) 0.0549(14) 0.0675(15) 0.0155(12) 0.0051(11) 0.0096(11)
C5 0.0440(11) 0.0499(12) 0.0516(12) 0.0044(10) 0.0031(9) -0.0016(10)
C6 0.0399(11) 0.0421(11) 0.0467(11) -0.0030(9) 0.0054(9) -0.0009(8)
C7 0.0710(17) 0.0737(18) 0.0924(19) 0.0122(15) 0.0429(15) 0.0006(14)
C8 0.0715(16) 0.0691(17) 0.0692(16) 0.0233(14) 0.0093(13) -0.0069(13)
C9 0.0443(11) 0.0475(12) 0.0415(10) -0.0008(9) 0.0097(8) 0.0012(9)
C10 0.0486(11) 0.0455(12) 0.0502(12) 0.0018(10) 0.0164(9) 0.0024(9)
C11 0.0504(12) 0.0445(11) 0.0371(10) 0.0001(9) 0.0128(9) 0.0048(9)
C12 0.0654(15) 0.0587(15) 0.0574(13) 0.0116(11) 0.0208(11) 0.0223(11)

loop_
_atom_type_symbol
_atom_type_description
_atom_type_scat_dispersion_real
_atom_type_scat_dispersion_imag
_atom_type_scat_source
C C 0.0033 0.0016 'International Tables Vol C Tables 4.2.6.8 and 6.1.1.4'
H H 0.0000 0.0000 'International Tables Vol C Tables 4.2.6.8 and 6.1.1.4'
N N 0.0061 0.0033 'International Tables Vol C Tables 4.2.6.8 and 6.1.1.4'
O O 0.0106 0.0060 'International Tables Vol C Tables 4.2.6.8 and 6.1.1.4'

loop_
_geom_angle_atom_site_label_1
_geom_angle_atom_site_label_2
_geom_angle_atom_site_label_3
_geom_angle
C5 N C8 122.6(2)
C5 N H0A 118.7
C8 N H0A 118.7
C2 O1 C7 117.67(18)
C2 C1 C6 121.8(2)
C2 C1 H1A 119.1
C6 C1 H1A 119.1
C11 O2 C12 116.70(17)
O1 C2 C1 125.4(2)
O1 C2 C3 115.85(19)
C1 C2 C3 118.7(2)
C4 C3 C2 121.0(2)
C4 C3 H3A 119.5
C2 C3 H3A 119.5
C3 C4 C5 121.6(2)
C3 C4 H4A 119.2
C5 C4 H4A 119.2
N C5 C4 121.1(2)
N C5 C6 121.1(2)
C4 C5 C6 117.8(2)
C1 C6 C5 119.13(19)
C1 C6 C9 120.46(19)
C5 C6 C9 120.39(19)
O1 C7 H7A 109.5
O1 C7 H7B 109.5
H7A C7 H7B 109.5
O1 C7 H7C 109.5
H7A C7 H7C 109.5
H7B C7 H7C 109.5
N C8 H8A 109.5
N C8 H8B 109.5
H8A C8 H8B 109.5
N C8 H8C 109.5
H8A C8 H8C 109.5
H8B C8 H8C 109.5
C10 C9 C6 127.7(2)
C10 C9 H9A 116.1
C6 C9 H9A 116.1
C9 C10 C11 121.0(2)
C9 C10 H10A 119.5
C11 C10 H10A 119.5
O3 C11 O2 122.66(18)
O3 C11 C10 125.5(2)
O2 C11 C10 111.84(18)
O2 C12 H12A 109.5
O2 C12 H12B 109.5
H12A C12 H12B 109.5
O2 C12 H12C 109.5
H12A C12 H12C 109.5
H12B C12 H12C 109.5

loop_
_geom_bond_atom_site_label_1
_geom_bond_atom_site_label_2
_geom_bond_distance
N C5 1.378(3)
N C8 1.447(3)
N H0A 0.8600
O1 C2 1.372(3)
O1 C7 1.414(3)
C1 C2 1.379(3)
C1 C6 1.403(3)
C1 H1A 0.9300
O2 C11 1.339(3)
O2 C12 1.442(3)
C2 C3 1.389(3)
O3 C11 1.204(2)
C3 C4 1.370(3)
C3 H3A 0.9300
C4 C5 1.404(3)
C4 H4A 0.9300
C5 C6 1.419(3)
C6 C9 1.457(3)
C7 H7A 0.9600
C7 H7B 0.9600
C7 H7C 0.9600
C8 H8A 0.9600
C8 H8B 0.9600
C8 H8C 0.9600
C9 C10 1.332(3)
C9 H9A 0.9300
C10 C11 1.462(3)
C10 H10A 0.9300
C12 H12A 0.9600
C12 H12B 0.9600
C12 H12C 0.9600

loop_
_geom_torsion_atom_site_label_1
_geom_torsion_atom_site_label_2
_geom_torsion_atom_site_label_3
_geom_torsion_atom_site_label_4
_geom_torsion
C7 O1 C2 C1 -6.6(3)
C7 O1 C2 C3 174.7(2)
C6 C1 C2 O1 -178.03(19)
C6 C1 C2 C3 0.6(3)
O1 C2 C3 C4 179.2(2)
C1 C2 C3 C4 0.4(3)
C2 C3 C4 C5 -0.6(4)
C8 N C5 C4 4.6(3)
C8 N C5 C6 -177.4(2)
C3 C4 C5 N 177.8(2)
C3 C4 C5 C6 -0.3(3)
C2 C1 C6 C5 -1.4(3)
C2 C1 C6 C9 176.83(19)
N C5 C6 C1 -176.8(2)
C4 C5 C6 C1 1.2(3)
N C5 C6 C9 4.9(3)
C4 C5 C6 C9 -177.01(19)
C1 C6 C9 C10 22.0(3)
C5 C6 C9 C10 -159.8(2)
C6 C9 C10 C11 -176.96(19)
C12 O2 C11 O3 -1.6(3)
C12 O2 C11 C10 178.70(18)
C9 C10 C11 O3 1.9(3)
C9 C10 C11 O2 -178.40(18)
